data_2004031
loop_
_publ_author_name
'Adovasio, V.'
'Nardelli, M.'
'Chelucci, G.'
'Saba, A.'

_publ_section_title
;Configuration and Conformation of
 (3<i>S</i>,3a<i>R</i>,4<i>R</i>,7<i>S</i>,7a<i>S</i>)-4-Methyl-7-(2-propyl)-2-oxo-2,3,3a,4,5,6,7,7a-octahydro-3-benzofurancarboxylic
 Acid
;
_journal_issue 10
_journal_name_full 'Acta Crystallographica Section C'
_journal_page_first 2166
_journal_page_last 2169
_journal_paper_doi 10.1107/S0108270195005361
_journal_volume 51
_journal_year 1995
_chemical_formula_analytical 'C13 H20 O4'
_chemical_formula_sum 'C13 H20 O4'
_chemical_formula_weight 240.30
_chemical_melting_point 409.5(5)
_chemical_name_systematic
;
(3S,4R,7S,8R,9R)-4-methyl-7-(2-propyl)-4,5,6,7,8,9-hexahydro-2-oxo-
3-benzofuranoic acid
;
_space_group_IT_number 18
_symmetry_cell_setting orthorhombic
_symmetry_space_group_name_Hall 'P 2 2ab'
_symmetry_space_group_name_H-M 'P 21 21 2'
_cell_angle_alpha 90
_cell_angle_beta 90
_cell_angle_gamma 90
_cell_formula_units_Z 4
_cell_length_a 17.067(7)
_cell_length_b 8.425(3)
_cell_length_c 9.597(4)
_cell_measurement_radiation CuK\a~1~
_cell_measurement_reflns_used 30
_cell_measurement_temperature 293(2)
_cell_measurement_theta_max 28
_cell_measurement_theta_min 15
_cell_measurement_wavelength 1.540562
_cell_volume 1379.9(9)
_computing_cell_refinement 'LQPARM (Nardelli & Mangia, 1984)'
_computing_data_collection 'local programs'
_computing_data_reduction 'local programs'
_computing_molecular_graphics
;
 ORTEP (Johnson, 1965); PLUTO (Motherwell & Clegg, 1976)
;
_computing_publication_material
;
 PARST (Nardelli, 1983); PARSTCIF (Nardelli, 1991)
;
_computing_structure_refinement 'SHELXL93 (Sheldrick, 1993)'
_computing_structure_solution 'SHELXS86 (Sheldrick, 1985)'
_diffrn_ambient_temperature 293(2)
_diffrn_measurement_device 'Siemens AED'
_diffrn_measurement_method '\q/2\q scan'
_diffrn_radiation_monochromator Ni-filter
_diffrn_radiation_source 'fine-focus sealed tube'
_diffrn_radiation_type Cu-K\a
_diffrn_radiation_wavelength 1.54178
_diffrn_reflns_av_R_equivalents .0242
_diffrn_reflns_av_sigmaI/netI 0.0511
_diffrn_reflns_limit_h_max 20
_diffrn_reflns_limit_h_min -020
_diffrn_reflns_limit_k_max 10
_diffrn_reflns_limit_k_min -010
_diffrn_reflns_limit_l_max 11
_diffrn_reflns_limit_l_min -01
_diffrn_reflns_number 2965
_diffrn_reflns_reduction_process
;
;
_diffrn_reflns_theta_max 70.42
_diffrn_reflns_theta_min 4.61
_diffrn_standards_decay_% 'within statistical fluctuation'
_diffrn_standards_interval_count 50
_diffrn_standards_number 1
_exptl_absorpt_coefficient_mu .695
_exptl_absorpt_correction_type 'not applied'
_exptl_crystal_colour colourless
_exptl_crystal_density_diffrn 1.157
_exptl_crystal_density_meas ?
_exptl_crystal_description 'small needle'
_exptl_crystal_F_000 520
_exptl_crystal_size_max .28
_exptl_crystal_size_mid .21
_exptl_crystal_size_min .12
_refine_diff_density_max .20
_refine_diff_density_min -0.13
_refine_ls_extinction_coef .0170(10)
_refine_ls_extinction_method 'SHELXL93 (Sheldrick, 1993)'
_refine_ls_goodness_of_fit_all .817
_refine_ls_goodness_of_fit_obs 1.100
_refine_ls_hydrogen_treatment 'calc. riding'
_refine_ls_matrix_type full
_refine_ls_number_parameters 165
_refine_ls_number_reflns 2610
_refine_ls_number_restraints 0
_refine_ls_restrained_S_all 1.060
_refine_ls_restrained_S_obs 1.100
_refine_ls_R_factor_all 0.0977
_refine_ls_R_factor_obs .0380
_refine_ls_shift/esd_max .027
_refine_ls_shift/esd_mean 0.001
_refine_ls_structure_factor_coef F^2^
_refine_ls_weighting_details 'w=1/[\s^2^(F~o~^2^)+(0.0493P)^2^]   where   P = (F~o~^2^+2F~c~^2^)/3'
_refine_ls_weighting_scheme calc
_refine_ls_wR_factor_all .1298
_refine_ls_wR_factor_obs .0891
_reflns_number_observed 1219
_reflns_number_total 2615
_reflns_observed_criterion I>2\s(I)
_cod_data_source_file mu1174.cif
_cod_data_source_block 3
_cod_depositor_comments
;
The following automatic conversions were performed:

'_chemical_melting_point' value '409-410 K' was changed to '409.5(5)'
- the average value was taken and precision was estimated.

Automatic conversion script
Id: cif_fix_values 1715 2011-07-08 13:25:40Z adriana 

The following automatic conversions were performed:

'_refine_ls_weighting_scheme' value
'w=1/[\s^2^(F~o~^2^)+(0.0493P)^2^] where P = (F~o~^2^+2F~c~^2^)/3'
was changed to 'calc'. New tag '_refine_ls_weighting_details' was
created. The value of the new tag was set to
'w=1/[\s^2^(F~o~^2^)+(0.0493P)^2^] where P = (F~o~^2^+2F~c~^2^)/3'.

Automatic conversion script
Id: cif_fix_values 3143 2015-03-26 13:38:13Z robertas 
;
_cod_database_code 2004031

loop_
_symmetry_equiv_pos_as_xyz
'x, y, z'
'-x, -y, z'
'x+1/2, -y+1/2, -z'
'-x+1/2, y+1/2, -z'

loop_
_atom_site_aniso_label
_atom_site_aniso_U_11
_atom_site_aniso_U_22
_atom_site_aniso_U_33
_atom_site_aniso_U_12
_atom_site_aniso_U_13
_atom_site_aniso_U_23
O1 0.0961(12) 0.0679(12) 0.0957(11) -0.0033(10) -0.0046(10) 0.0087(9)
O2 0.1268(15) 0.0651(10) 0.1096(13) -0.0148(11) -0.0128(13) 0.0160(10)
O3 0.1078(13) 0.1496(19) 0.0754(11) -0.0112(13) -0.0184(11) 0.0450(12)
O4 0.1232(15) 0.180(2) 0.0711(11) 0.0019(14) -0.0003(11) 0.0446(16)
C2 0.0919(18) 0.0729(17) 0.0765(15) -0.0038(15) -0.0176(15) 0.0124(15)
C3 0.0842(16) 0.0717(15) 0.0669(13) -0.0007(14) -0.0147(14) 0.0126(14)
C4 0.0982(18) 0.0616(15) 0.0701(15) -0.0030(12) -0.0254(14) 0.0143(12)
C5 0.109(2) 0.0631(14) 0.0923(18) -0.0038(14) -0.0274(16) 0.0082(14)
C6 0.169(3) 0.0629(16) 0.0975(19) -0.0121(16) -0.043(2) 0.026(2)
C7 0.144(3) 0.085(2) 0.0877(19) -0.0154(18) -0.010(2) 0.0308(19)
C8 0.128(2) 0.0736(17) 0.0755(16) 0.0015(16) -0.0079(19) 0.0295(16)
C9 0.0965(18) 0.0627(15) 0.0736(16) 0.0007(14) -0.0140(15) 0.0192(14)
C10 0.0983(19) 0.0859(19) 0.0688(15) -0.0035(16) -0.0184(17) 0.0181(14)
C11 0.137(3) 0.089(2) 0.113(2) 0.014(2) 0.036(2) 0.0259(19)
C12 0.106(2) 0.144(3) 0.136(3) 0.027(3) 0.003(2) 0.014(2)
C13 0.212(5) 0.127(3) 0.142(3) 0.022(2) 0.070(3) 0.053(3)
C14 0.129(3) 0.082(2) 0.198(4) 0.001(2) -0.050(3) -0.0076(19)

loop_
_atom_site_label
_atom_site_fract_x
_atom_site_fract_y
_atom_site_fract_z
_atom_site_U_iso_or_equiv
_atom_site_thermal_displace_type
_atom_site_calc_attached_atom
_atom_site_type_symbol
O1 -0.30790(10) .0102(2) -0.2688(2) .0866(7) aniso . O
O2 -0.23050(10) -0.1722(2) -0.3658(2) .1005(7) aniso . O
O3 -.07460(10) .0456(3) -0.2544(2) .1109(8) aniso . O
O4 -.07390(10) .0401(3) -0.4830(2) .1246(10) aniso . O
C2 -0.2431(2) -.0353(3) -0.3377(3) .0804(10) aniso . C
C3 -0.19240(10) .1077(3) -0.3710(3) .0743(8) aniso . C
C4 -0.22140(10) .2260(3) -0.2623(3) .0766(9) aniso . C
C5 -0.2122(2) .4036(3) -0.2803(3) .0882(11) aniso . C
C6 -0.2553(2) .4802(3) -0.1581(3) .1097(14) aniso . C
C7 -0.3408(2) .4284(3) -0.1455(3) .1056(14) aniso . C
C8 -0.3516(2) .2475(3) -0.1388(3) .0924(11) aniso . C
C9 -0.3075(2) .1845(3) -0.2607(3) .0776(10) aniso . C
C10 -0.1078(2) .0630(3) -0.3699(3) .0843(11) aniso . C
C11 -0.4367(2) .1925(4) -0.1297(3) .1132(14) aniso . C
C12 -0.4854(2) .2344(5) -0.2590(4) .1285(15) aniso . C
C13 -0.4770(2) .2472(5) .0022(3) .160(2) aniso . C
C14 -0.1265(2) .4561(4) -0.2925(4) .136(2) aniso . C
H3 -.0654(6) -.050(3) -0.2422(12) .231(5) iso O3 H
H3A -0.20620(10) .1471(3) -0.4639(3) .086(3) iso C3 H
H4 -0.19890(10) .1964(3) -0.1719(3) .086(4) iso C4 H
H5 -0.2392(2) .4343(3) -0.3663(3) .086(3) iso C5 H
H6A -0.2282(2) .4536(3) -.0724(3) .112(4) iso C6 H
H6B -0.2535(2) .5946(3) -0.1688(3) .112(4) iso C6 H
H7A -0.3697(2) .4691(3) -0.2249(3) .112(4) iso C7 H
H7B -0.3631(2) .4754(3) -.0622(3) .112(4) iso C7 H
H8 -0.3249(2) .2101(3) -.0546(3) .086(3) iso C8 H
H9 -0.3315(2) .2265(3) -0.3458(3) .086(3) iso C9 H
H11 -0.4352(2) .0764(4) -0.1253(3) .086(3) iso C11 H
H12A -0.5437(11) .196(3) -0.2446(10) .185(5) iso C12 H
H12B -0.4611(9) .178(2) -0.3474(18) .185(5) iso C12 H
H12C -0.4848(11) .359(2) -0.2740(14) .185(5) iso C12 H
H13A -0.5258(12) .189(2) .0141(14) .185(5) iso C13 H
H13B -0.4883(13) .360(2) -.0043(11) .185(5) iso C13 H
H13C -0.4429(9) .228(3) .0819(16) .185(5) iso C13 H
H14A -0.1242(2) .5696(13) -0.304(2) .185(5) iso C14 H
H14B -0.1027(4) .4053(19) -0.3718(16) .185(5) iso C14 H
H14C -.0986(5) .427(2) -0.2091(12) .185(5) iso C14 H

loop_
_atom_type_symbol
_atom_type_description
_atom_type_scat_source
_atom_type_scat_dispersion_real
_atom_type_scat_dispersion_imag
'O ' 'Oxygen      ' 'IntTabC, 4.2.6.8, 6.1.1.4' .0492 .0322
'C ' 'Carbon      ' 'IntTabC, 4.2.6.8, 6.1.1.4' .0181 .0091
'H ' 'Hydrogen    ' 'IntTabC, 4.2.6.8, 6.1.1.4' .0000 .0000

loop_
_geom_angle_atom_site_label_1
_geom_angle_atom_site_label_2
_geom_angle_atom_site_label_3
_geom_angle
_geom_angle_publ_flag
C2 O1 C9 107.9(2) yes
O2 C2 O1 122.0(3) yes
O1 C2 C3 110.2(2) yes
O2 C2 C3 127.7(3) yes
C10 C3 C2 110.5(2) yes
C2 C3 C4 101.0(2) yes
C10 C3 C4 118.3(2) yes
C5 C4 C3 122.3(2) yes
C9 C4 C3 99.8(2) yes
C9 C4 C5 109.3(2) yes
C4 C5 C6 106.2(2) yes
C4 C5 C14 113.1(2) yes
C6 C5 C14 113.3(3) yes
C7 C6 C5 113.6(2) yes
C6 C7 C8 113.6(2) yes
C9 C8 C7 105.1(2) yes
C9 C8 C11 114.7(2) yes
C11 C8 C7 114.6(2) yes
O1 C9 C4 103.6(2) yes
O1 C9 C8 113.3(2) yes
C8 C9 C4 114.7(2) yes
O3 C10 C3 118.3(3) yes
O4 C10 O3 122.8(2) yes
O4 C10 C3 118.9(2) yes
C12 C11 C8 113.5(2) yes
C13 C11 C8 112.8(3) yes
C13 C11 C12 111.1(3) yes

loop_
_geom_bond_atom_site_label_1
_geom_bond_atom_site_label_2
_geom_bond_distance
_geom_bond_publ_flag
O1 C2 1.345(3) yes
O1 C9 1.470(3) yes
O2 C2 1.204(3) yes
O3 C10 1.254(3) yes
O4 C10 1.245(3) yes
C2 C3 1.517(3) yes
C3 C4 1.525(3) yes
C3 C10 1.493(3) yes
C4 C5 1.515(3) yes
C4 C9 1.511(3) yes
C5 C6 1.528(4) yes
C5 C14 1.533(4) yes
C6 C7 1.528(4) yes
C7 C8 1.537(3) yes
C8 C9 1.489(3) yes
C8 C11 1.527(4) yes
C11 C12 1.534(4) yes
C11 C13 1.513(4) yes

loop_
_geom_contact_atom_site_label_1
_geom_contact_atom_site_label_2
_geom_contact_distance
O1 C11 2.995(4)
O2 C10 2.883(3)
O3 C4 2.931(3)
C3 C5 2.662(4)
C4 C7 2.885(4)
C4 C8 2.525(4)
C4 C10 2.590(4)
C4 C14 2.543(4)
C5 C7 2.557(4)
C6 C8 2.565(4)
C6 C9 2.823(4)
C6 C14 2.557(5)
C7 C11 2.578(4)
C8 C12 2.560(4)
C8 C13 2.533(5)
C9 C11 2.539(4)
C12 C13 2.513(5)

loop_
_geom_torsion_atom_site_label_1
_geom_torsion_atom_site_label_2
_geom_torsion_atom_site_label_3
_geom_torsion_atom_site_label_4
_geom_torsion
_geom_torsion_publ_flag
C9 O1 C2 O2 -176.1(2) ?
C9 O1 C2 C3 3.9(3) ?
C2 O1 C9 C4 -28.7(2) ?
C2 O1 C9 C8 -153.5(2) ?
O1 C2 C3 C4 21.8(3) ?
O1 C2 C3 C10 147.8(2) ?
O2 C2 C3 C4 -158.1(3) ?
O2 C2 C3 C10 -32.2(4) yes
C2 C3 C4 C5 -157.3(2) ?
C2 C3 C4 C9 -37.0(2) ?
C10 C3 C4 C5 82.1(3) ?
C10 C3 C4 C9 -157.5(2) ?
C2 C3 C10 O3 -76.9(3) yes
C2 C3 C10 O4 101.0(3) yes
C4 C3 C10 O3 38.6(3) ?
C4 C3 C10 O4 -143.5(3) ?
C3 C4 C5 C6 174.4(2) yes
C3 C4 C5 C14 -60.6(3) yes
C9 C4 C5 C6 58.7(3) ?
C9 C4 C5 C14 -176.4(2) ?
C3 C4 C9 O1 40.6(2) ?
C3 C4 C9 C8 164.5(2) yes
C5 C4 C9 O1 169.9(2) yes
C5 C4 C9 C8 -66.1(3) ?
C4 C5 C6 C7 -55.2(3) ?
C14 C5 C6 C7 179.9(3) ?
C5 C6 C7 C8 54.3(3) ?
C6 C7 C8 C9 -51.8(3) ?
C6 C7 C8 C11 -178.6(3) yes
C7 C8 C9 O1 177.4(2) yes
C7 C8 C9 C4 58.8(3) ?
C11 C8 C9 O1 -55.8(3) ?
C11 C8 C9 C4 -174.4(2) ?
C7 C8 C11 C12 64.1(3) yes
C7 C8 C11 C13 -63.5(3) yes
C9 C8 C11 C12 -57.6(3) yes
C9 C8 C11 C13 174.8(3) yes
